data_7707798
loop_
_publ_author_name
'Lipina, Olga A.'
'Surat, Ludmila L.'
'Chufarov, Alexander Yu'
'Tyutyunnik, Alexander P.'
'Enyashin, Andrey N.'
'Baklanova, Yana V.'
'Chvanova, Anastasia V.'
'Mironov, Leonid Yu'
'Belova, Ksenia G.'
'Zubkov, Vladimir G.'

_publ_section_title
;
 Structural and spectroscopic characterization of a new series of
 Ba<sub>2</sub>RE<sub>2</sub>Ge<sub>4</sub>O<sub>13</sub> (RE = Pr, Nd,
 Gd, and Dy) and
 Ba<sub>2</sub>Gd<sub>2-x</sub>Eu<sub>x</sub>Ge<sub>4</sub>O<sub>13</sub>
 tetragermanates.
;
_journal_issue 31
_journal_name_full 'Dalton transactions (Cambridge, England : 2003)'
_journal_page_first 10935
_journal_page_last 10946
_journal_paper_doi 10.1039/d1dt01780b
_journal_volume 50
_journal_year 2021
_chemical_formula_structural 'Ba2 Pr2 Ge4 O13'
_chemical_formula_sum 'Ba2 Ge4 O13 Pr2'
_chemical_formula_weight 1054.82
_chemical_name_common 'Barium Praseodymium Germanate'
_chemical_name_systematic 'Dibarium dipraseodymium(III) tetragermanate'
_space_group_IT_number 15
_space_group_name_Hall '-C 2yc'
_space_group_name_H-M_alt 'C 1 2/c 1'
_symmetry_cell_setting monoclinic
_symmetry_space_group_name_Hall '-C 2yc'
_symmetry_space_group_name_H-M 'C 1 2/c 1'
_audit_creation_date 2021-05-26T14:29
_audit_creation_method 'from EXP file using GSAS2CIF'
_audit_update_record ' 2021-05-26T14:29  Initial CIF as created by GSAS2CIF'
_cell_angle_alpha 90.0
_cell_angle_beta 105.4404(7)
_cell_angle_gamma 90.0
_cell_formula_units_Z 4
_cell_length_a 13.28238(16)
_cell_length_b 5.42142(7)
_cell_length_c 18.05076(26)
_cell_measurement_temperature 298(2)
_cell_volume 1252.91(3)
_computing_data_collection 'STOE Powder Software Package (STOE, Germany)'
_computing_data_reduction 'STOE Powder Software Package (STOE, Germany)'
_computing_molecular_graphics 'VESTA Ver. 3.4.4'
_computing_structure_refinement GSAS
_computing_structure_solution 'GSAS (A.C. Larson and R.B. Von Dreele, 2004), EXPGUI (Toby, B.H., 2001)'
_diffrn_ambient_temperature 298
_diffrn_detector 'position sensitive detector'
_diffrn_detector_type 'linear mini-PSD (STOE)'
_diffrn_measurement_device_type 'transmission diffractometer Stadi-P (STOE)'
_diffrn_radiation_monochromator 'Primary, curved Ge 111'
_diffrn_radiation_polarisn_ratio 0.8
_diffrn_radiation_probe x-ray
_diffrn_radiation_type 'Cu K\a~1~'
_diffrn_radiation_wavelength 1.54056
_diffrn_source 'sealed X-ray tube'
_diffrn_source_target Cu
_diffrn_source_type 'PHILIPS PW 2283/20'
_exptl_absorpt_correction_T_max 2.09072
_exptl_absorpt_correction_T_min 1.40592
_exptl_absorpt_process_details
;   GSAS Absorption/surface roughness correction: function number 4
 Flat plate transmission absorption correction
Terms =    -0.22028         0.0000    
Correction is not refined.
;
_exptl_crystal_density_diffrn 5.592
_exptl_crystal_density_method 'not measured'
_pd_block_id 2021-05-26T14:29|BA2PR2GE4O13|Chufarov|Stadi-P
_pd_calc_method 'Rietveld Refinement'
_pd_char_colour white
_pd_instr_dist_mono/spec 130
_pd_instr_dist_spec/detc 220
_pd_instr_dist_src/mono 260
_pd_instr_location ' ?'
_pd_meas_2theta_range_inc 0.02
_pd_meas_2theta_range_max 119.98
_pd_meas_2theta_range_min 5.0
_pd_meas_number_of_points 5750
_pd_meas_scan_method step
_pd_phase_name BA2PR2GE4O13
_pd_proc_2theta_range_inc 0.02
_pd_proc_2theta_range_max 119.96308
_pd_proc_2theta_range_min 4.98308
_pd_proc_info_datetime 2021-05-26T14:29:33
_pd_proc_info_excluded_regions ' ?'
_pd_proc_ls_background_function
;   GSAS Background function number 1 with 16 terms.
 Shifted Chebyshev function of 1st kind
      1:    3879.15     2:   -2826.74     3:    1156.04     4:   -738.216    
      5:    209.786     6:   -22.3072     7:   -19.9144     8:    1.21828    
      9:    13.6987    10:   -30.5536    11:    38.3649    12:   -22.5625    
     13:    6.98545    14:   0.847730    15:    1.05683    16:   -5.89515    
;
_pd_proc_ls_peak_cutoff 0.00100
_pd_proc_ls_profile_function
;
 CW Profile function number 3 with  19 terms
 Pseudovoigt profile coefficients as parameterized in
 P. Thompson, D.E. Cox & J.B. Hastings (1987). J. Appl. Cryst.,20,79-83.
 Asymmetry correction of L.W. Finger, D.E. Cox & A. P. Jephcoat (1994).
 J. Appl. Cryst.,27,892-900.
 #1(GU)   =   75.579 #2(GV)   =    0.000 #3(GW)   =   21.566
 #4(GP)   =    0.000 #5(LX)   =    2.578 #6(LY)   =    8.732
 #7(S/L)  =   0.0230 #8(H/L)  =   0.0230
 #9(trns) =     0.00 #10(shft)=   0.0000
 #11(stec)=     9.70 #12(ptec)=    -2.13 #13(sfec)=     0.00
 #14(L11) =    0.033 #15(L22) =    0.142 #16(L33) =    0.014
 #17(L12) =   -0.048 #18(L13) =    0.026 #19(L23) =   -0.037
 Peak tails are ignored  where the intensity is below 0.0010 times the peak
   Aniso. broadening axis   0.0   0.0   1.0
;
_pd_proc_ls_prof_R_factor 0.0155
_pd_proc_ls_prof_wR_expected 0.0155
_pd_proc_ls_prof_wR_factor 0.0198
_pd_proc_number_of_points 5750
_pd_spec_mounting 'powder on Mylar film'
_pd_spec_mount_mode transmission
_pd_spec_shape flat_sheet
_pd_spec_size_axial 7
_pd_spec_size_equat 0.1
_refine_ls_goodness_of_fit_all 1.29
_refine_ls_matrix_type full
_refine_ls_number_parameters 69
_refine_ls_number_restraints 0
_refine_ls_R_Fsqd_factor 0.02024
_refine_ls_shift/su_max 0.04
_refine_ls_shift/su_mean 0.00
_reflns_d_resolution_high 0.890
_reflns_d_resolution_low 8.700
_reflns_limit_h_max 15
_reflns_limit_h_min 0
_reflns_limit_k_max 6
_reflns_limit_k_min 0
_reflns_limit_l_max 20
_reflns_limit_l_min -20
_reflns_number_total 923
_cod_data_source_file d1dt01780b4.cif
_cod_data_source_block BA2PR2GE4O13_publ
_cod_depositor_comments
;
The following automatic conversions were performed:

data item '_geom_angle_publ_flag' value 'N' was changed to 'n' in
accordance with the
/home/data/users/saulius/crontab/automatic-downloads/rss-feeds/RSC/lib/dictionaries/cif_core.dic
dictionary named 'cif_core.dic' version 2.4.2 last updated on
2011-04-26 (63 times).

data item '_geom_bond_publ_flag' value 'N' was changed to 'n' in
accordance with the
/home/data/users/saulius/crontab/automatic-downloads/rss-feeds/RSC/lib/dictionaries/cif_core.dic
dictionary named 'cif_core.dic' version 2.4.2 last updated on
2011-04-26 (27 times).

Automatic conversion script
Id: cif_fix_values 7556 2019-12-06 15:28:31Z antanas 

 Adding full bibliography for 7707798.cif.
;
_cod_original_cell_volume 1252.91(4)
_cod_database_code 7707798
_gsas_exptl_extinct_corr_t_min 1.00000
_gsas_exptl_extinct_corr_t_max 1.00000

loop_
_symmetry_equiv_pos_site_id
_symmetry_equiv_pos_as_xyz
1 +x,+y,+z
2 -x,+y,-z+1/2
-1 -x,-y,-z
-2 +x,-y,+z+1/2
101 +x+1/2,+y+1/2,+z
102 -x+1/2,+y+1/2,-z+1/2
-101 -x+1/2,-y+1/2,-z
-102 +x+1/2,-y+1/2,+z+1/2

loop_
_atom_site_type_symbol
_atom_site_label
_atom_site_fract_x
_atom_site_fract_y
_atom_site_fract_z
_atom_site_occupancy
_atom_site_thermal_displace_type
_atom_site_U_iso_or_equiv
_atom_site_symmetry_multiplicity
Ba Ba 0.15698(10) 0.5035(5) 0.33231(7) 1.0 Uiso 0.0263(6) 8
Pr Pr 0.11713(10) 0.5112(4) 0.08758(7) 1.0 Uiso 0.0249(6) 8
Ge Ge1 0.06606(18) 0.0463(7) 0.18570(15) 1.0 Uiso 0.0243(10) 8
Ge Ge2 -0.11945(22) -0.0312(8) 0.04059(15) 1.0 Uiso 0.0233(9) 8
O O1 0.0752(11) -0.2727(25) 0.1921(9) 1.0 Uiso 0.022(5) 8
O O2 0.1749(11) 0.2338(21) 0.1990(8) 1.0 Uiso 0.017(5) 8
O O3 0.0 0.1803(33) 0.25 1.0 Uiso 0.018(6) 4
O O4 -0.0178(11) 0.1732(22) 0.0951(7) 1.0 Uiso 0.014(4) 8
O O5 -0.1620(10) 0.1023(23) -0.0482(8) 1.0 Uiso 0.027(5) 8
O O6 -0.2037(8) -0.0428(34) 0.0983(6) 1.0 Uiso 0.028(5) 8
O O7 -0.0669(9) -0.3419(24) 0.0346(7) 1.0 Uiso 0.022(5) 8

loop_
_atom_type_symbol
_atom_type_number_in_cell
_atom_type_scat_dispersion_real
_atom_type_scat_dispersion_imag
_atom_type_scat_Cromer_Mann_a1
_atom_type_scat_Cromer_Mann_a2
_atom_type_scat_Cromer_Mann_a3
_atom_type_scat_Cromer_Mann_a4
_atom_type_scat_Cromer_Mann_b1
_atom_type_scat_Cromer_Mann_b2
_atom_type_scat_Cromer_Mann_b3
_atom_type_scat_Cromer_Mann_b4
_atom_type_scat_Cromer_Mann_c
_atom_type_scat_source
Ba 8.0 0.000 0.000 20.3361 3.21600 19.2970 0.27560 10.8880 20.2073 2.69590 167.202 2.77310 International_Tables_Vol_C
Pr 8.0 0.000 0.000 22.0440 2.77393 19.6697 0.22209 12.3856 16.7669 2.82428 143.644 2.05830 International_Tables_Vol_C
Ge 16.0 0.000 0.000 16.0816 2.85090 6.37470 0.25160 3.70680 11.4468 3.68300 54.7625 2.13130 International_Tables_Vol_C
O 52.0 0.000 0.000 3.04850 13.2771 2.28680 5.70110 1.54630 0.32390 0.86700 32.9089 0.25080 International_Tables_Vol_C

loop_
_geom_angle_atom_site_label_1
_geom_angle_atom_site_label_2
_geom_angle_atom_site_label_3
_geom_angle
_geom_angle_site_symmetry_1
_geom_angle_site_symmetry_2
_geom_angle_site_symmetry_3
_geom_angle_publ_flag
O1 Ba O2 63.65(33) 1_565 . 1_555 n
O1 Ba O2 75.8(4) 1_565 . 102_555 n
O1 Ba O3 74.6(4) 1_565 . 1_555 n
O1 Ba O4 120.5(4) 1_565 . 2_555 n
O1 Ba O5 146.8(4) 1_565 . -102_555 n
O1 Ba O6 90.6(4) 1_565 . 2_565 n
O1 Ba O7 117.22(34) 1_565 . 2_565 n
O2 Ba O2 78.82(29) 1_555 . 102_555 n
O2 Ba O3 57.26(29) 1_555 . 1_555 n
O2 Ba O4 104.5(4) 1_555 . 2_555 n
O2 Ba O5 106.9(4) 1_555 . -102_555 n
O2 Ba O6 140.75(34) 1_555 . 2_565 n
O2 Ba O7 158.2(4) 1_555 . 2_565 n
O2 Ba O3 134.51(29) 102_555 . 1_555 n
O2 Ba O4 163.34(35) 102_555 . 2_555 n
O2 Ba O5 71.1(4) 102_555 . -102_555 n
O2 Ba O6 65.80(34) 102_555 . 2_565 n
O2 Ba O7 123.0(4) 102_555 . 2_565 n
O3 Ba O4 54.87(26) 1_555 . 2_555 n
O3 Ba O5 129.4(4) 1_555 . -102_555 n
O3 Ba O6 146.99(34) 1_555 . 2_565 n
O3 Ba O7 101.18(26) 1_555 . 2_565 n
O4 Ba O5 92.43(30) 2_555 . -102_555 n
O4 Ba O6 114.26(32) 2_555 . 2_565 n
O4 Ba O7 55.08(34) 2_555 . 2_565 n
O5 Ba O6 78.0(4) -102_555 . 2_565 n
O5 Ba O7 83.58(35) -102_555 . 2_565 n
O6 Ba O7 59.23(32) 2_565 . 2_565 n
O1 Pr O2 75.2(4) 1_565 . 1_555 n
O1 Pr O4 89.7(4) 1_565 . 1_555 n
O1 Pr O5 86.1(5) 1_565 . -1_565 n
O1 Pr O6 115.8(5) 1_565 . 101_555 n
O1 Pr O7 74.8(4) 1_565 . 1_565 n
O1 Pr O7 150.5(5) 1_565 . -1_555 n
O2 Pr O4 66.1(4) 1_555 . 1_555 n
O2 Pr O5 138.1(5) 1_555 . -1_565 n
O2 Pr O6 76.6(5) 1_555 . 101_555 n
O2 Pr O7 124.4(4) 1_555 . 1_565 n
O2 Pr O7 118.9(5) 1_555 . -1_555 n
O4 Pr O5 152.2(4) 1_555 . -1_565 n
O4 Pr O6 127.3(5) 1_555 . 101_555 n
O4 Pr O7 68.1(4) 1_555 . 1_565 n
O4 Pr O7 75.1(4) 1_555 . -1_555 n
O5 Pr O6 78.6(6) -1_565 . 101_555 n
O5 Pr O7 84.3(5) -1_565 . 1_565 n
O5 Pr O7 95.6(5) -1_565 . -1_555 n
O6 Pr O7 158.9(4) 101_555 . 1_565 n
O6 Pr O7 93.3(4) 101_555 . -1_555 n
O7 Pr O7 76.0(5) 1_565 . -1_555 n
O1 Ge1 O2 122.3(8) 1_555 . 1_555 n
O1 Ge1 O3 113.6(8) 1_555 . 1_555 n
O1 Ge1 O4 116.4(7) 1_555 . 1_555 n
O2 Ge1 O3 102.0(6) 1_555 . 1_555 n
O2 Ge1 O4 100.8(7) 1_555 . 1_555 n
O3 Ge1 O4 98.0(5) 1_555 . 1_555 n
O4 Ge2 O5 105.2(6) 1_555 . 1_555 n
O4 Ge2 O6 101.7(6) 1_555 . 1_555 n
O4 Ge2 O7 110.6(6) 1_555 . 1_555 n
O5 Ge2 O6 118.5(6) 1_555 . 1_555 n
O5 Ge2 O7 111.6(7) 1_555 . 1_555 n
O6 Ge2 O7 108.7(7) 1_555 . 1_555 n
Ge1 O3 Ge1 132.0(11) 1_555 . 2_555 n
Ge1 O4 Ge2 115.9(7) 1_555 . 1_555 n

loop_
_geom_bond_atom_site_label_1
_geom_bond_atom_site_label_2
_geom_bond_distance
_geom_bond_site_symmetry_1
_geom_bond_site_symmetry_2
_geom_bond_publ_flag
Ba O1 2.756(14) . 1_565 n
Ba O1 3.233(14) . 2_565 n
Ba O2 2.880(14) . 1_555 n
Ba O2 2.745(13) . 102_555 n
Ba O3 2.824(11) . 1_555 n
Ba O4 3.103(13) . 2_555 n
Ba O5 2.828(13) . -102_555 n
Ba O6 3.211(18) . 2_555 n
Ba O6 2.755(17) . 2_565 n
Ba O7 3.071(12) . 2_565 n
Pr O1 2.409(14) . 1_565 n
Pr O2 2.464(13) . 1_555 n
Pr O4 2.592(14) . 1_555 n
Pr O5 2.340(12) . -1_565 n
Pr O6 2.354(10) . 101_555 n
Pr O7 2.506(13) . 1_565 n
Pr O7 2.317(12) . -1_555 n
Ge1 Ge2 3.1100(34) . 1_555 n
Ge1 O1 1.735(14) . 1_555 n
Ge1 O2 1.732(13) . 1_555 n
Ge1 O3 1.785(7) . 1_555 n
Ge1 O4 1.848(12) . 1_555 n
Ge2 Ge1 3.1100(34) . 1_555 n
Ge2 O4 1.820(13) . 1_555 n
Ge2 O5 1.712(13) . 1_555 n
Ge2 O6 1.722(10) . 1_555 n
Ge2 O7 1.838(13) . 1_555 n
